data_4132307
loop_
_publ_author_name
'Huxley, Michael T.'
'Burgun, Alexandre'
'Ghodrati, Hanieh'
'Coghlan, Campbell J.'
'Lemieux, Anthony'
'Champness, Neil R.'
'Huang, David M.'
'Doonan, Christian J.'
'Sumby, Christopher J.'

_publ_section_title
;
 Protecting-Group-Free Site-Selective Reactions in a Metal-Organic
 Framework Reaction Vessel.
;
_journal_issue 20
_journal_name_full 'Journal of the American Chemical Society'
_journal_page_first 6416
_journal_page_last 6425
_journal_paper_doi 10.1021/jacs.8b02896
_journal_volume 140
_journal_year 2018
_chemical_formula_sum 'C27 H30 Mn N7 O7'
_chemical_formula_weight 619.52
_space_group_crystal_system triclinic
_space_group_IT_number 2
_space_group_name_Hall '-P 1'
_space_group_name_H-M_alt 'P -1'
_atom_sites_solution_hydrogens geom
_audit_creation_method SHELXL-2014/6
_cell_angle_alpha 76.778(7)
_cell_angle_beta 74.207(7)
_cell_angle_gamma 84.676(6)
_cell_formula_units_Z 2
_cell_length_a 9.2015(7)
_cell_length_b 10.7157(8)
_cell_length_c 15.6589(12)
_cell_measurement_reflns_used 2901
_cell_measurement_temperature 150(2)
_cell_measurement_theta_max 29.0930
_cell_measurement_theta_min 3.8430
_cell_volume 1445.5(2)
_computing_cell_refinement 'CrysAlisPro 1.171.38.43d (Rigaku OD, 2015)'
_computing_data_collection 'CrysAlisPro 1.171.38.43d (Rigaku OD, 2015)'
_computing_data_reduction 'CrysAlisPro 1.171.38.43d (Rigaku OD, 2015)'
_computing_molecular_graphics 'X-Seed (Barbour, 1999)'
_computing_structure_refinement 'SHELXL-2014/6 (Sheldrick, 2014)'
_computing_structure_solution 'SHELXS-2014 (Sheldrick, 2014)'
_diffrn_ambient_temperature 150(2)
_diffrn_detector 'CCD plate'
_diffrn_detector_area_resol_mean 16.1695
_diffrn_detector_type Eos
_diffrn_measured_fraction_theta_full 0.993
_diffrn_measured_fraction_theta_max 0.993
_diffrn_measurement_details
;
List of Runs (angles in degrees, time in seconds):

  # Type    Start    End  Width  t~exp~   \w     \q     \k     \f   Frames
--------------------------------------------------------------------------
  1  \w    -54.00  45.00   1.00   50.00    --   18.87 -37.00 -90.00   99
  2  \w     -7.00  91.00   1.00   50.00    --   18.87  37.00  90.00   98
  3  \w     32.00  95.00   1.00   50.00    --   18.87-178.00 -30.00   63
  4  \w    -25.00  22.00   1.00   50.00    --  -19.50 -99.00  60.00   47
  5  \w    -88.00   2.00   1.00   50.00    --  -19.50 -57.00 120.00   90
  6  \w    -25.00  22.00   1.00   50.00    --  -19.50 -99.00-120.00   47
  7  \w    -25.00  55.00   1.00   50.00    --   18.87 -99.00 120.00   80
  8  \w    -50.00 -25.00   1.00   50.00    --   18.87 -57.00 150.00   25
;
_diffrn_measurement_device 'four-circle diffractometer'
_diffrn_measurement_device_type 'Xcalibur, Eos'
_diffrn_measurement_method '\w scans'
_diffrn_radiation_monochromator graphite
_diffrn_radiation_probe x-ray
_diffrn_radiation_type 'Mo K\a'
_diffrn_radiation_wavelength 0.71073
_diffrn_reflns_av_R_equivalents 0.0599
_diffrn_reflns_av_unetI/netI 0.0676
_diffrn_reflns_Laue_measured_fraction_full 0.993
_diffrn_reflns_Laue_measured_fraction_max 0.993
_diffrn_reflns_limit_h_max 11
_diffrn_reflns_limit_h_min -11
_diffrn_reflns_limit_k_max 13
_diffrn_reflns_limit_k_min -13
_diffrn_reflns_limit_l_max 20
_diffrn_reflns_limit_l_min -20
_diffrn_reflns_number 24604
_diffrn_reflns_point_group_measured_fraction_full 0.993
_diffrn_reflns_point_group_measured_fraction_max 0.993
_diffrn_reflns_theta_full 27.000
_diffrn_reflns_theta_max 27.000
_diffrn_reflns_theta_min 3.290
_diffrn_source 'fine-focus sealed X-ray tube'
_diffrn_source_type 'Enhance (Mo) X-ray Source'
_exptl_absorpt_coefficient_mu 0.514
_exptl_absorpt_correction_T_max 1.00000
_exptl_absorpt_correction_T_min 0.95412
_exptl_absorpt_correction_type multi-scan
_exptl_absorpt_process_details
;
CrysAlisPro 1.171.38.43d (Rigaku Oxford Diffraction, 2015)
Empirical absorption correction using spherical harmonics,
 implemented in SCALE3 ABSPACK scaling algorithm.
;
_exptl_crystal_colour 'pale yellow'
_exptl_crystal_density_diffrn 1.423
_exptl_crystal_description rod
_exptl_crystal_F_000 644
_exptl_crystal_size_max 0.490
_exptl_crystal_size_mid 0.100
_exptl_crystal_size_min 0.050
_refine_diff_density_max 0.360
_refine_diff_density_min -0.417
_refine_diff_density_rms 0.060
_refine_ls_extinction_method none
_refine_ls_goodness_of_fit_ref 1.022
_refine_ls_hydrogen_treatment constr
_refine_ls_matrix_type full
_refine_ls_number_parameters 386
_refine_ls_number_reflns 6289
_refine_ls_number_restraints 0
_refine_ls_restrained_S_all 1.022
_refine_ls_R_factor_all 0.0722
_refine_ls_R_factor_gt 0.0455
_refine_ls_shift/su_max 0.000
_refine_ls_shift/su_mean 0.000
_refine_ls_structure_factor_coef Fsqd
_refine_ls_weighting_details 'w=1/[\s^2^(Fo^2^)+(0.0336P)^2^+0.4151P] where P=(Fo^2^+2Fc^2^)/3'
_refine_ls_weighting_scheme calc
_refine_ls_wR_factor_gt 0.0880
_refine_ls_wR_factor_ref 0.0971
_reflns_Friedel_coverage 0.000
_reflns_number_gt 4675
_reflns_number_total 6289
_reflns_threshold_expression 'I > 2\s(I)'
_cod_data_source_file ja8b02896_si_001.cif
_cod_data_source_block '[MnL(CO)3(DMT)]'
_cod_database_code 4132307
_shelx_space_group_comment
;
The symmetry employed for this shelxl refinement is uniquely defined
by the following loop, which should always be used as a source of
symmetry information in preference to the above space-group names.
They are only intended as comments.
;
_shelx_estimated_absorpt_t_min 0.787
_shelx_estimated_absorpt_t_max 0.975
_shelxl_version_number 2014/6

loop_
_space_group_symop_operation_xyz
'x, y, z'
'-x, -y, -z'

loop_
_atom_site_label
_atom_site_type_symbol
_atom_site_fract_x
_atom_site_fract_y
_atom_site_fract_z
_atom_site_U_iso_or_equiv
_atom_site_adp_type
_atom_site_occupancy
_atom_site_site_symmetry_order
_atom_site_calc_flag
_atom_site_refinement_flags_posn
_atom_site_refinement_flags_adp
Mn1 Mn 0.90366(4) 0.41782(3) 0.34514(2) 0.01814(10) Uani 1 1 d . .
O1 O 1.50457(16) 0.27589(14) 0.17168(11) 0.0238(4) Uani 1 1 d . .
O9 O 1.46063(18) 0.22130(17) 0.05108(12) 0.0322(4) Uani 1 1 d . .
O12 O 1.0441(2) 0.14161(15) 0.04229(12) 0.0334(4) Uani 1 1 d . .
O13 O 0.71855(18) 0.53284(15) 0.49494(12) 0.0310(4) Uani 1 1 d . .
O15 O 1.21526(19) 0.02621(15) 0.10797(12) 0.0328(4) Uani 1 1 d . .
O27 O 1.0372(2) 0.28875(19) 0.49492(13) 0.0405(5) Uani 1 1 d . .
O50 O 1.1060(2) 0.63172(18) 0.31382(15) 0.0516(6) Uani 1 1 d . .
N4 N 1.04763(19) 0.33161(16) 0.24993(12) 0.0163(4) Uani 1 1 d . .
N5 N 0.80340(19) 0.50459(16) 0.24224(13) 0.0179(4) Uani 1 1 d . .
N6 N 0.75676(19) 0.27362(16) 0.36792(12) 0.0166(4) Uani 1 1 d . .
N17 N 1.19798(19) 0.33636(16) 0.23138(12) 0.0166(4) Uani 1 1 d . .
N21 N 1.00283(19) 0.26165(16) 0.20172(12) 0.0177(4) Uani 1 1 d . .
N22 N 0.60947(19) 0.30137(16) 0.36298(12) 0.0159(4) Uani 1 1 d . .
N26 N 0.64994(19) 0.50200(16) 0.25521(13) 0.0171(4) Uani 1 1 d . .
C16 C 0.7839(2) 0.4902(2) 0.43332(17) 0.0215(5) Uani 1 1 d . .
C31 C 0.5572(2) 0.43380(19) 0.34018(15) 0.0179(5) Uani 1 1 d . .
H31A H 0.4515 0.4359 0.3360 0.021 Uiso 1 1 calc R U
H31B H 0.5587 0.4775 0.3892 0.021 Uiso 1 1 calc R U
C32 C 1.0308(3) 0.5481(2) 0.32280(17) 0.0287(6) Uani 1 1 d . .
C33 C 0.6300(3) 0.0928(2) 0.39906(16) 0.0211(5) Uani 1 1 d . .
H33 H 0.6091 0.0041 0.4140 0.025 Uiso 1 1 calc R U
C34 C 1.4148(2) 0.2508(2) 0.12353(16) 0.0201(5) Uani 1 1 d . .
C38 C 0.3663(3) 0.1920(2) 0.39156(17) 0.0260(6) Uani 1 1 d . .
H38A H 0.3099 0.2133 0.4494 0.039 Uiso 1 1 calc R U
H38B H 0.3393 0.1066 0.3894 0.039 Uiso 1 1 calc R U
H38C H 0.3412 0.2555 0.3414 0.039 Uiso 1 1 calc R U
C39 C 0.9892(3) 0.3351(2) 0.43412(17) 0.0259(6) Uani 1 1 d . .
C41 C 1.1238(2) 0.1273(2) 0.09284(16) 0.0190(5) Uani 1 1 d . .
C43 C 0.7678(2) 0.1457(2) 0.38912(15) 0.0201(5) Uani 1 1 d . .
C44 C 0.5308(2) 0.1926(2) 0.38321(15) 0.0187(5) Uani 1 1 d . .
C46 C 1.1303(2) 0.21770(19) 0.15038(15) 0.0158(5) Uani 1 1 d . .
C47 C 1.2526(2) 0.26445(19) 0.16834(15) 0.0160(5) Uani 1 1 d . .
C57 C 0.7358(3) 0.6107(2) 0.11745(17) 0.0237(5) Uani 1 1 d . .
H57 H 0.7430 0.6597 0.0577 0.028 Uiso 1 1 calc R U
C58 C 0.4456(2) 0.5882(2) 0.17734(18) 0.0267(6) Uani 1 1 d . .
H58A H 0.3956 0.5058 0.1969 0.040 Uiso 1 1 calc R U
H58B H 0.4412 0.6274 0.1150 0.040 Uiso 1 1 calc R U
H58C H 0.3941 0.6453 0.2178 0.040 Uiso 1 1 calc R U
C59 C 0.6061(2) 0.56721(19) 0.18080(16) 0.0202(5) Uani 1 1 d . .
C60 C 0.9101(3) 0.0725(2) 0.40130(19) 0.0317(6) Uani 1 1 d . .
H60A H 0.9974 0.1168 0.3577 0.048 Uiso 1 1 calc R U
H60B H 0.9080 -0.0141 0.3909 0.048 Uiso 1 1 calc R U
H60C H 0.9181 0.0667 0.4632 0.048 Uiso 1 1 calc R U
C62 C 1.0193(3) 0.5909(2) 0.11143(18) 0.0315(6) Uani 1 1 d . .
H62A H 1.0678 0.6156 0.1533 0.047 Uiso 1 1 calc R U
H62B H 1.0297 0.6594 0.0568 0.047 Uiso 1 1 calc R U
H62C H 1.0678 0.5116 0.0945 0.047 Uiso 1 1 calc R U
C65 C 0.8551(3) 0.56973(19) 0.15676(16) 0.0217(5) Uani 1 1 d . .
C67 C 1.6654(2) 0.2665(2) 0.13003(19) 0.0296(6) Uani 1 1 d . .
H67A H 1.6909 0.1824 0.1141 0.044 Uiso 1 1 calc R U
H67B H 1.7216 0.2766 0.1728 0.044 Uiso 1 1 calc R U
H67C H 1.6923 0.3341 0.0750 0.044 Uiso 1 1 calc R U
C76 C 1.2293(4) -0.0670(3) 0.0522(2) 0.0463(8) Uani 1 1 d . .
H76A H 1.1284 -0.0883 0.0513 0.069 Uiso 1 1 calc R U
H76B H 1.2817 -0.1448 0.0773 0.069 Uiso 1 1 calc R U
H76C H 1.2871 -0.0311 -0.0098 0.069 Uiso 1 1 calc R U
C54 C 0.5318(4) 0.9152(2) 0.2251(2) 0.0430(8) Uani 1 1 d . .
H54 H 0.5463 0.9690 0.1663 0.052 Uiso 1 1 calc R U
C66 C 0.4869(4) 0.7583(2) 0.39421(19) 0.0408(7) Uani 1 1 d . .
H66 H 0.4719 0.7033 0.4526 0.049 Uiso 1 1 calc R U
C70 C 0.6572(3) 0.8651(2) 0.25664(19) 0.0365(7) Uani 1 1 d . .
C72 C 0.3867(4) 0.8881(3) 0.2775(2) 0.0463(8) Uani 1 1 d . .
H72 H 0.3025 0.9237 0.2550 0.056 Uiso 1 1 calc R U
C73 C 0.6315(3) 0.7858(2) 0.34228(19) 0.0377(7) Uani 1 1 d . .
H73 H 0.7149 0.7500 0.3655 0.045 Uiso 1 1 calc R U
C75 C 0.8151(4) 0.8984(3) 0.2013(2) 0.0560(9) Uani 1 1 d . .
H75A H 0.8341 0.9865 0.2022 0.084 Uiso 1 1 calc R U
H75B H 0.8265 0.8911 0.1385 0.084 Uiso 1 1 calc R U
H75C H 0.8876 0.8394 0.2271 0.084 Uiso 1 1 calc R U
C79 C 0.3644(4) 0.8091(3) 0.3629(2) 0.0446(8) Uani 1 1 d . .
H79 H 0.2649 0.7902 0.3995 0.054 Uiso 1 1 calc R U

loop_
_atom_site_aniso_label
_atom_site_aniso_U_11
_atom_site_aniso_U_22
_atom_site_aniso_U_33
_atom_site_aniso_U_23
_atom_site_aniso_U_13
_atom_site_aniso_U_12
Mn1 0.01093(17) 0.02361(19) 0.0211(2) -0.01119(15) -0.00050(14) -0.00125(13)
O1 0.0093(8) 0.0362(9) 0.0294(10) -0.0173(8) -0.0029(7) 0.0013(7)
O9 0.0175(9) 0.0552(11) 0.0264(10) -0.0210(9) -0.0009(8) 0.0024(8)
O12 0.0455(11) 0.0301(9) 0.0348(11) -0.0112(8) -0.0240(10) 0.0000(8)
O13 0.0254(9) 0.0367(9) 0.0304(10) -0.0198(8) 0.0044(8) -0.0013(8)
O15 0.0347(10) 0.0298(9) 0.0438(11) -0.0241(8) -0.0177(9) 0.0126(8)
O27 0.0272(10) 0.0702(13) 0.0288(11) -0.0165(10) -0.0125(9) 0.0065(9)
O50 0.0349(11) 0.0594(12) 0.0636(15) -0.0380(11) 0.0118(11) -0.0284(10)
N4 0.0099(9) 0.0206(9) 0.0198(10) -0.0074(8) -0.0034(8) -0.0006(7)
N5 0.0094(9) 0.0165(9) 0.0239(11) -0.0042(8) 0.0018(8) 0.0003(7)
N6 0.0116(9) 0.0216(9) 0.0174(10) -0.0075(8) -0.0030(8) 0.0005(7)
N17 0.0104(9) 0.0201(9) 0.0200(10) -0.0066(8) -0.0037(8) 0.0010(7)
N21 0.0136(9) 0.0214(9) 0.0194(10) -0.0074(8) -0.0041(8) 0.0000(7)
N22 0.0120(9) 0.0173(9) 0.0173(10) -0.0027(8) -0.0029(8) -0.0002(7)
N26 0.0117(9) 0.0162(9) 0.0210(10) -0.0049(8) 0.0002(8) 0.0007(7)
C16 0.0141(11) 0.0222(11) 0.0272(14) -0.0048(10) -0.0024(11) -0.0061(9)
C31 0.0125(11) 0.0175(10) 0.0214(12) -0.0043(9) -0.0008(10) 0.0010(9)
C32 0.0172(12) 0.0414(14) 0.0290(15) -0.0233(12) 0.0054(11) -0.0037(11)
C33 0.0239(12) 0.0173(11) 0.0216(13) -0.0036(10) -0.0049(10) -0.0027(9)
C34 0.0168(12) 0.0196(11) 0.0231(13) -0.0064(10) -0.0034(10) 0.0025(9)
C38 0.0192(12) 0.0298(13) 0.0286(14) -0.0012(11) -0.0072(11) -0.0086(10)
C39 0.0122(12) 0.0411(14) 0.0268(14) -0.0181(12) -0.0004(11) 0.0000(10)
C41 0.0161(11) 0.0211(11) 0.0180(12) -0.0039(10) -0.0004(10) -0.0036(9)
C43 0.0201(12) 0.0201(11) 0.0171(12) -0.0023(9) -0.0019(10) 0.0021(9)
C44 0.0195(12) 0.0219(11) 0.0136(11) -0.0031(9) -0.0015(10) -0.0051(9)
C46 0.0142(11) 0.0169(10) 0.0160(12) -0.0044(9) -0.0032(9) 0.0012(9)
C47 0.0140(11) 0.0165(10) 0.0181(12) -0.0052(9) -0.0044(9) 0.0014(9)
C57 0.0226(13) 0.0200(11) 0.0234(13) 0.0010(10) -0.0018(11) -0.0017(10)
C58 0.0205(12) 0.0246(12) 0.0329(15) -0.0013(11) -0.0076(11) -0.0006(10)
C59 0.0198(12) 0.0141(10) 0.0257(13) -0.0031(10) -0.0056(11) 0.0002(9)
C60 0.0253(13) 0.0272(13) 0.0388(16) 0.0002(12) -0.0101(12) 0.0061(11)
C62 0.0190(13) 0.0323(13) 0.0336(15) 0.0025(12) 0.0024(12) -0.0038(10)
C65 0.0189(12) 0.0156(11) 0.0247(13) -0.0010(10) 0.0018(10) -0.0012(9)
C67 0.0087(11) 0.0400(14) 0.0443(17) -0.0220(13) -0.0037(11) 0.0012(10)
C76 0.058(2) 0.0376(15) 0.053(2) -0.0333(15) -0.0148(17) 0.0113(14)
C54 0.061(2) 0.0318(15) 0.0279(16) 0.0025(12) -0.0025(15) -0.0076(14)
C66 0.066(2) 0.0294(14) 0.0263(15) -0.0062(12) -0.0073(16) -0.0126(14)
C70 0.0487(18) 0.0207(12) 0.0359(16) -0.0091(12) -0.0012(14) -0.0026(12)
C72 0.053(2) 0.0400(16) 0.048(2) -0.0113(15) -0.0146(17) -0.0014(14)
C73 0.0576(19) 0.0213(13) 0.0348(16) -0.0074(12) -0.0108(15) -0.0034(12)
C75 0.054(2) 0.0459(18) 0.055(2) -0.0070(16) 0.0048(18) -0.0044(15)
C79 0.0516(19) 0.0447(17) 0.0350(18) -0.0172(14) 0.0053(15) -0.0171(15)

loop_
_atom_type_symbol
_atom_type_description
_atom_type_scat_dispersion_real
_atom_type_scat_dispersion_imag
_atom_type_scat_source
C C 0.0033 0.0016 'International Tables Vol C Tables 4.2.6.8 and 6.1.1.4'
H H 0.0000 0.0000 'International Tables Vol C Tables 4.2.6.8 and 6.1.1.4'
Mn Mn 0.3368 0.7283 'International Tables Vol C Tables 4.2.6.8 and 6.1.1.4'
N N 0.0061 0.0033 'International Tables Vol C Tables 4.2.6.8 and 6.1.1.4'
O O 0.0106 0.0060 'International Tables Vol C Tables 4.2.6.8 and 6.1.1.4'

loop_
_geom_angle_atom_site_label_1
_geom_angle_atom_site_label_2
_geom_angle_atom_site_label_3
_geom_angle
C16 Mn1 C39 83.57(10)
C16 Mn1 C32 86.90(10)
C39 Mn1 C32 88.49(12)
C16 Mn1 N4 176.65(10)
C39 Mn1 N4 93.16(9)
C32 Mn1 N4 92.32(9)
C16 Mn1 N6 93.05(8)
C39 Mn1 N6 93.10(9)
C32 Mn1 N6 178.39(10)
N4 Mn1 N6 87.82(7)
C16 Mn1 N5 97.81(9)
C39 Mn1 N5 177.37(9)
C32 Mn1 N5 93.82(10)
N4 Mn1 N5 85.49(7)
N6 Mn1 N5 84.60(7)
C34 O1 C67 115.34(18)
C41 O15 C76 116.7(2)
N21 N4 N17 112.98(16)
N21 N4 Mn1 124.02(13)
N17 N4 Mn1 122.97(14)
C65 N5 N26 104.94(18)
C65 N5 Mn1 134.29(15)
N26 N5 Mn1 120.76(13)
C43 N6 N22 104.90(17)
C43 N6 Mn1 134.29(15)
N22 N6 Mn1 120.81(12)
N4 N17 C47 105.24(18)
N4 N21 C46 105.56(17)
C44 N22 N6 111.17(16)
C44 N22 C31 128.79(18)
N6 N22 C31 120.02(17)
C59 N26 N5 111.71(17)
C59 N26 C31 128.25(18)
N5 N26 C31 120.04(18)
O13 C16 Mn1 172.8(2)
N26 C31 N22 111.88(16)
N26 C31 H31A 109.2
N22 C31 H31A 109.2
N26 C31 H31B 109.2
N22 C31 H31B 109.2
H31A C31 H31B 107.9
O50 C32 Mn1 175.8(2)
C44 C33 C43 106.91(19)
C44 C33 H33 126.5
C43 C33 H33 126.5
O9 C34 O1 123.9(2)
O9 C34 C47 123.1(2)
O1 C34 C47 112.91(19)
C44 C38 H38A 109.5
C44 C38 H38B 109.5
H38A C38 H38B 109.5
C44 C38 H38C 109.5
H38A C38 H38C 109.5
H38B C38 H38C 109.5
O27 C39 Mn1 174.7(2)
O12 C41 O15 125.0(2)
O12 C41 C46 124.8(2)
O15 C41 C46 110.1(2)
N6 C43 C33 110.55(19)
N6 C43 C60 123.4(2)
C33 C43 C60 126.0(2)
N22 C44 C33 106.44(19)
N22 C44 C38 123.66(19)
C33 C44 C38 129.8(2)
N21 C46 C47 108.23(18)
N21 C46 C41 120.48(19)
C47 C46 C41 131.13(19)
N17 C47 C46 107.99(18)
N17 C47 C34 123.6(2)
C46 C47 C34 128.3(2)
C59 C57 C65 107.2(2)
C59 C57 H57 126.4
C65 C57 H57 126.4
C59 C58 H58A 109.5
C59 C58 H58B 109.5
H58A C58 H58B 109.5
C59 C58 H58C 109.5
H58A C58 H58C 109.5
H58B C58 H58C 109.5
N26 C59 C57 105.9(2)
N26 C59 C58 123.7(2)
C57 C59 C58 130.4(2)
C43 C60 H60A 109.5
C43 C60 H60B 109.5
H60A C60 H60B 109.5
C43 C60 H60C 109.5
H60A C60 H60C 109.5
H60B C60 H60C 109.5
C65 C62 H62A 109.5
C65 C62 H62B 109.5
H62A C62 H62B 109.5
C65 C62 H62C 109.5
H62A C62 H62C 109.5
H62B C62 H62C 109.5
N5 C65 C57 110.2(2)
N5 C65 C62 123.6(2)
C57 C65 C62 126.1(2)
O1 C67 H67A 109.5
O1 C67 H67B 109.5
H67A C67 H67B 109.5
O1 C67 H67C 109.5
H67A C67 H67C 109.5
H67B C67 H67C 109.5
O15 C76 H76A 109.5
O15 C76 H76B 109.5
H76A C76 H76B 109.5
O15 C76 H76C 109.5
H76A C76 H76C 109.5
H76B C76 H76C 109.5
C72 C54 C70 121.3(3)
C72 C54 H54 119.3
C70 C54 H54 119.3
C79 C66 C73 120.9(3)
C79 C66 H66 119.5
C73 C66 H66 119.5
C73 C70 C54 117.7(3)
C73 C70 C75 120.8(3)
C54 C70 C75 121.5(3)
C54 C72 C79 119.8(3)
C54 C72 H72 120.1
C79 C72 H72 120.1
C66 C73 C70 121.0(3)
C66 C73 H73 119.5
C70 C73 H73 119.5
C70 C75 H75A 109.5
C70 C75 H75B 109.5
H75A C75 H75B 109.5
C70 C75 H75C 109.5
H75A C75 H75C 109.5
H75B C75 H75C 109.5
C66 C79 C72 119.4(3)
C66 C79 H79 120.3
C72 C79 H79 120.3

loop_
_geom_bond_atom_site_label_1
_geom_bond_atom_site_label_2
_geom_bond_distance
Mn1 C16 1.796(2)
Mn1 C39 1.802(3)
Mn1 C32 1.816(3)
Mn1 N4 2.0394(17)
Mn1 N6 2.0530(18)
Mn1 N5 2.0679(19)
O1 C34 1.340(3)
O1 C67 1.450(2)
O9 C34 1.201(3)
O12 C41 1.195(3)
O13 C16 1.156(3)
O15 C41 1.326(3)
O15 C76 1.446(3)
O27 C39 1.149(3)
O50 C32 1.143(3)
N4 N21 1.337(2)
N4 N17 1.337(2)
N5 C65 1.339(3)
N5 N26 1.373(2)
N6 C43 1.336(3)
N6 N22 1.380(2)
N17 C47 1.352(3)
N21 C46 1.342(3)
N22 C44 1.358(3)
N22 C31 1.452(3)
N26 C59 1.357(3)
N26 C31 1.444(3)
C31 H31A 0.9900
C31 H31B 0.9900
C33 C44 1.363(3)
C33 C43 1.392(3)
C33 H33 0.9500
C34 C47 1.476(3)
C38 C44 1.484(3)
C38 H38A 0.9800
C38 H38B 0.9800
C38 H38C 0.9800
C41 C46 1.481(3)
C43 C60 1.498(3)
C46 C47 1.392(3)
C57 C59 1.369(3)
C57 C65 1.390(3)
C57 H57 0.9500
C58 C59 1.487(3)
C58 H58A 0.9800
C58 H58B 0.9800
C58 H58C 0.9800
C60 H60A 0.9800
C60 H60B 0.9800
C60 H60C 0.9800
C62 C65 1.498(3)
C62 H62A 0.9800
C62 H62B 0.9800
C62 H62C 0.9800
C67 H67A 0.9800
C67 H67B 0.9800
C67 H67C 0.9800
C76 H76A 0.9800
C76 H76B 0.9800
C76 H76C 0.9800
C54 C72 1.381(4)
C54 C70 1.392(4)
C54 H54 0.9500
C66 C79 1.368(4)
C66 C73 1.376(4)
C66 H66 0.9500
C70 C73 1.385(4)
C70 C75 1.503(4)
C72 C79 1.383(4)
C72 H72 0.9500
C73 H73 0.9500
C75 H75A 0.9800
C75 H75B 0.9800
C75 H75C 0.9800
C79 H79 0.9500

loop_
_geom_torsion_atom_site_label_1
_geom_torsion_atom_site_label_2
_geom_torsion_atom_site_label_3
_geom_torsion_atom_site_label_4
_geom_torsion
N21 N4 N17 C47 -0.6(2)
Mn1 N4 N17 C47 177.52(13)
N17 N4 N21 C46 0.8(2)
Mn1 N4 N21 C46 -177.26(13)
C43 N6 N22 C44 1.6(2)
Mn1 N6 N22 C44 -177.99(14)
C43 N6 N22 C31 -179.48(19)
Mn1 N6 N22 C31 0.9(2)
C65 N5 N26 C59 -1.9(2)
Mn1 N5 N26 C59 178.20(13)
C65 N5 N26 C31 177.44(18)
Mn1 N5 N26 C31 -2.5(2)
C59 N26 C31 N22 124.8(2)
N5 N26 C31 N22 -54.4(3)
C44 N22 C31 N26 -125.8(2)
N6 N22 C31 N26 55.5(3)
C67 O1 C34 O9 0.6(3)
C67 O1 C34 C47 -178.81(18)
C76 O15 C41 O12 6.2(3)
C76 O15 C41 C46 -175.9(2)
N22 N6 C43 C33 -1.0(2)
Mn1 N6 C43 C33 178.56(16)
N22 N6 C43 C60 179.8(2)
Mn1 N6 C43 C60 -0.6(4)
C44 C33 C43 N6 0.0(3)
C44 C33 C43 C60 179.2(2)
N6 N22 C44 C33 -1.6(2)
C31 N22 C44 C33 179.6(2)
N6 N22 C44 C38 174.4(2)
C31 N22 C44 C38 -4.4(4)
C43 C33 C44 N22 1.0(3)
C43 C33 C44 C38 -174.8(2)
N4 N21 C46 C47 -0.7(2)
N4 N21 C46 C41 175.20(18)
O12 C41 C46 N21 48.8(3)
O15 C41 C46 N21 -129.0(2)
O12 C41 C46 C47 -136.3(3)
O15 C41 C46 C47 45.8(3)
N4 N17 C47 C46 0.1(2)
N4 N17 C47 C34 175.53(19)
N21 C46 C47 N17 0.4(2)
C41 C46 C47 N17 -174.9(2)
N21 C46 C47 C34 -174.8(2)
C41 C46 C47 C34 9.9(4)
O9 C34 C47 N17 -156.9(2)
O1 C34 C47 N17 22.5(3)
O9 C34 C47 C46 17.5(4)
O1 C34 C47 C46 -163.1(2)
N5 N26 C59 C57 1.3(2)
C31 N26 C59 C57 -177.95(19)
N5 N26 C59 C58 -175.67(19)
C31 N26 C59 C58 5.1(3)
C65 C57 C59 N26 -0.2(2)
C65 C57 C59 C58 176.5(2)
N26 N5 C65 C57 1.7(2)
Mn1 N5 C65 C57 -178.38(15)
N26 N5 C65 C62 -177.0(2)
Mn1 N5 C65 C62 3.0(3)
C59 C57 C65 N5 -1.0(3)
C59 C57 C65 C62 177.6(2)
C72 C54 C70 C73 0.7(4)
C72 C54 C70 C75 -177.5(3)
C70 C54 C72 C79 -0.5(4)
C79 C66 C73 C70 -0.4(4)
C54 C70 C73 C66 -0.2(4)
C75 C70 C73 C66 178.0(3)
C73 C66 C79 C72 0.6(4)
C54 C72 C79 C66 -0.2(4)
